data_7240738
loop_
_publ_author_name
'Keller, Sarah'
'Prescimone, Alessandro'
'La Placa, Maria-Grazia'
'Junquera-Hern\'andez, Jos\'e M.'
'Bolink, Henk J.'
'Constable, Edwin C.'
'Sessolo, Michele'
'Ort\'i, Enrique'
'Housecroft, Catherine E.'

_publ_section_title
;
 The shiny side of copper: bringing copper(i) light-emitting
 electrochemical cells closer to application
;
_journal_issue 38
_journal_name_full 'RSC Advances'
_journal_page_first 22631
_journal_page_last 22644
_journal_paper_doi 10.1039/D0RA03824E
_journal_volume 10
_journal_year 2020
_chemical_compound_source 'Sarah Keller'
_chemical_formula_moiety 'C48 H40 Cu1 F6 N2 O1 P3'
_chemical_formula_sum 'C48 H40 Cu F6 N2 O P3'
_chemical_formula_weight 931.31
_space_group_IT_number 14
_space_group_name_Hall '-P 2yn'
_space_group_name_H-M_alt 'P 1 21/n 1'
_symmetry_cell_setting monoclinic
_symmetry_space_group_name_Hall '-P 2yn'
_symmetry_space_group_name_H-M 'P 1 21/n 1'
_atom_sites_solution_hydrogens difmap
_atom_sites_solution_primary direct
_audit_creation_date 2015-09-01
_audit_creation_method CRYSTALS_ver_14.61_build_5555
_audit_update_record
;
2020-01-17 deposited with the CCDC.	2020-06-15 downloaded from the CCDC.
;
_cell_angle_alpha 90
_cell_angle_beta 113.880(4)
_cell_angle_gamma 90
_cell_formula_units_Z 4
_cell_length_a 18.554(2)
_cell_length_b 11.4743(12)
_cell_length_c 22.167(2)
_cell_measurement_reflns_used 9778
_cell_measurement_temperature 123
_cell_measurement_theta_max 70
_cell_measurement_theta_min 3
_cell_volume 4315.2(8)
_computing_cell_refinement 'Apex2 (Bruker AXS, 2006)'
_computing_data_collection 'Apex2 (Bruker AXS, 2006)'
_computing_data_reduction 'Apex2 (Bruker AXS, 2006)'
_computing_molecular_graphics 'CAMERON (Watkin et al., 1996)'
_computing_publication_material 'CRYSTALS (Betteridge et al., 2003)'
_computing_structure_refinement 'CRYSTALS (Betteridge et al., 2003)'
_computing_structure_solution 'SIR92 (Altomare et al., 1994)'
_diffrn_ambient_temperature 123
_diffrn_measured_fraction_theta_full 0.995
_diffrn_measured_fraction_theta_max 0.967
_diffrn_measurement_device Area
_diffrn_measurement_device_type 'Bruker Kappa Apex2'
_diffrn_measurement_method '\f & \w scans'
_diffrn_radiation_monochromator graphite
_diffrn_radiation_type 'Cu K\a'
_diffrn_radiation_wavelength 1.54178
_diffrn_reflns_av_R_equivalents 0.031
_diffrn_reflns_limit_h_max 22
_diffrn_reflns_limit_h_min -22
_diffrn_reflns_limit_k_max 13
_diffrn_reflns_limit_k_min -13
_diffrn_reflns_limit_l_max 26
_diffrn_reflns_limit_l_min -26
_diffrn_reflns_number 43751
_diffrn_reflns_theta_full 69.966
_diffrn_reflns_theta_max 70.071
_diffrn_reflns_theta_min 4.362
_diffrn_standards_number 0
_exptl_absorpt_coefficient_mu 2.326
_exptl_absorpt_correction_T_max 0.89
_exptl_absorpt_correction_T_min 0.78
_exptl_absorpt_correction_type multi-scan
_exptl_absorpt_process_details 'SADABS (Siemens, 1996)'
_exptl_crystal_colour yellow
_exptl_crystal_density_diffrn 1.433
_exptl_crystal_density_method 'not measured'
_exptl_crystal_description block
_exptl_crystal_F_000 1912
_exptl_crystal_recrystallization_method
; 
 DCM / Hexane / Et2O / THF
;
_exptl_crystal_size_max 0.070
_exptl_crystal_size_mid 0.060
_exptl_crystal_size_min 0.050
_refine_diff_density_max 0.35
_refine_diff_density_min -0.41
_refine_ls_extinction_method None
_refine_ls_goodness_of_fit_ref 0.9127
_refine_ls_hydrogen_treatment constr
_refine_ls_matrix_type full
_refine_ls_number_parameters 550
_refine_ls_number_reflns 7907
_refine_ls_number_restraints 0
_refine_ls_R_factor_all 0.0287
_refine_ls_R_factor_gt 0.0284
_refine_ls_shift/su_max 0.0021403
_refine_ls_shift/su_mean 0.0000647
_refine_ls_structure_factor_coef Fsqd
_refine_ls_weighting_details
;
 Method, part 1, Chebychev polynomial, (Watkin, 1994, Prince, 1982) 
 [weight] = 1.0/[A~0~*T~0~(x)+A~1~*T~1~(x) ... +A~n-1~]*T~n-1~(x)] 
 where A~i~ are the Chebychev coefficients listed below and x= Fcalc/Fmax 
 Method = Robust Weighting (Prince, 1982) 
 W = [weight] * [1-(deltaF/6*sigmaF)^2^]^2^ 
 A~i~ are: 
 3.04 4.53 2.07 0.526 
;
_refine_ls_weighting_scheme calc
_refine_ls_wR_factor_all 0.0640
_refine_ls_wR_factor_gt 0.0639
_refine_ls_wR_factor_ref 0.0640
_reflns_limit_h_max 20
_reflns_limit_h_min -22
_reflns_limit_k_max 13
_reflns_limit_k_min 0
_reflns_limit_l_max 26
_reflns_limit_l_min 0
_reflns_number_gt 7850
_reflns_number_total 7916
_reflns_threshold_expression I>2.0\s(I)
_oxford_diffrn_Wilson_B_factor 0.00
_oxford_diffrn_Wilson_scale 0.00
_oxford_refine_ls_r_factor_ref 0.0286
_oxford_refine_ls_scale 0.071699(8)
_oxford_reflns_number_all 7916
_oxford_reflns_threshold_expression_ref I>-3.0\s(I)
_oxford_structure_analysis_title 'sk025_123k_0m in P2(1)/n'
_cod_data_source_file d0ra03824e2.cif
_cod_data_source_block SK025_123K
_cod_depositor_comments 'Adding full bibliography for 7240738--7240744.cif.'
_cod_original_cell_volume 4315.1(8)
_cod_original_sg_symbol_H-M 'P 1 21/n 1 '
_cod_original_formula_sum 'C48 H40 Cu1 F6 N2 O1 P3'
_cod_database_code 7240738

loop_
_symmetry_equiv_pos_as_xyz
x,y,z
-x,-y,-z
-x+1/2,y+1/2,-z+1/2
x+1/2,-y+1/2,z+1/2

loop_
_atom_site_label
_atom_site_type_symbol
_atom_site_fract_x
_atom_site_fract_y
_atom_site_fract_z
_atom_site_U_iso_or_equiv
_atom_site_occupancy
_atom_site_adp_type
_atom_site_refinement_flags_posn
_atom_site_refinement_flags_adp
_atom_site_refinement_flags_occupancy
_atom_site_disorder_assembly
_atom_site_disorder_group
_atom_site_attached_hydrogens
Cu1 Cu 0.221678(11) 0.660050(17) 0.516139(9) 0.0150 1.0000 Uani . . . . . .
P2 P 0.18435(2) 0.83093(3) 0.462322(16) 0.0146 1.0000 Uani . . . . . .
C3 C 0.26249(8) 0.88777(12) 0.44010(7) 0.0171 1.0000 Uani . . . . . .
C4 C 0.34011(8) 0.88381(11) 0.48714(7) 0.0164 1.0000 Uani . . . . . .
O5 O 0.35141(5) 0.84722(8) 0.55038(5) 0.0167 1.0000 Uani . . . . . .
C6 C 0.41927(8) 0.77984(12) 0.58323(6) 0.0165 1.0000 Uani . . . . . .
C7 C 0.42083(8) 0.66293(12) 0.56597(7) 0.0169 1.0000 Uani . . . . . .
P8 P 0.330612(19) 0.59274(3) 0.507849(16) 0.0146 1.0000 Uani . . . . . .
C9 C 0.35342(8) 0.43824(12) 0.52617(7) 0.0183 1.0000 Uani . . . . . .
C10 C 0.36339(9) 0.36103(13) 0.48179(8) 0.0253 1.0000 Uani . . . . . .
C11 C 0.38251(10) 0.24516(14) 0.49939(9) 0.0332 1.0000 Uani . . . . . .
C12 C 0.39306(9) 0.20648(14) 0.56155(9) 0.0334 1.0000 Uani . . . . . .
C13 C 0.38256(9) 0.28246(15) 0.60593(9) 0.0316 1.0000 Uani . . . . . .
C14 C 0.36135(9) 0.39744(14) 0.58803(8) 0.0263 1.0000 Uani . . . . . .
C15 C 0.33131(8) 0.61097(12) 0.42639(7) 0.0164 1.0000 Uani . . . . . .
C16 C 0.39788(8) 0.64336(12) 0.41632(7) 0.0191 1.0000 Uani . . . . . .
C17 C 0.39387(9) 0.65662(13) 0.35266(8) 0.0252 1.0000 Uani . . . . . .
C18 C 0.32360(10) 0.63588(15) 0.29884(7) 0.0287 1.0000 Uani . . . . . .
C19 C 0.25734(9) 0.60197(15) 0.30855(8) 0.0286 1.0000 Uani . . . . . .
C20 C 0.26067(8) 0.59031(13) 0.37197(7) 0.0224 1.0000 Uani . . . . . .
C21 C 0.49045(8) 0.60117(13) 0.59947(7) 0.0210 1.0000 Uani . . . . . .
C22 C 0.55502(9) 0.65312(14) 0.64884(7) 0.0241 1.0000 Uani . . . . . .
C23 C 0.55057(9) 0.76743(14) 0.66661(7) 0.0251 1.0000 Uani . . . . . .
C24 C 0.48239(9) 0.83184(13) 0.63354(7) 0.0217 1.0000 Uani . . . . . .
C25 C 0.40357(9) 0.91520(12) 0.47231(7) 0.0202 1.0000 Uani . . . . . .
C26 C 0.38941(9) 0.94702(13) 0.40817(8) 0.0253 1.0000 Uani . . . . . .
C27 C 0.31333(10) 0.94882(15) 0.36003(8) 0.0287 1.0000 Uani . . . . . .
C28 C 0.25038(9) 0.92048(13) 0.37581(7) 0.0233 1.0000 Uani . . . . . .
C29 C 0.17029(8) 0.94144(12) 0.51622(6) 0.0167 1.0000 Uani . . . . . .
C30 C 0.22050(9) 1.03542(13) 0.54270(7) 0.0235 1.0000 Uani . . . . . .
C31 C 0.20918(9) 1.10901(14) 0.58796(8) 0.0288 1.0000 Uani . . . . . .
C32 C 0.14734(9) 1.09022(14) 0.60680(7) 0.0263 1.0000 Uani . . . . . .
C33 C 0.09614(9) 0.99798(14) 0.57978(7) 0.0242 1.0000 Uani . . . . . .
C34 C 0.10795(8) 0.92378(13) 0.53516(7) 0.0206 1.0000 Uani . . . . . .
C35 C 0.09491(8) 0.84695(12) 0.38668(7) 0.0180 1.0000 Uani . . . . . .
C36 C 0.06676(9) 0.95618(13) 0.35954(7) 0.0233 1.0000 Uani . . . . . .
C37 C -0.00049(9) 0.96534(15) 0.30144(8) 0.0284 1.0000 Uani . . . . . .
C38 C -0.04037(9) 0.86525(16) 0.27028(8) 0.0304 1.0000 Uani . . . . . .
C39 C -0.01332(9) 0.75669(15) 0.29692(8) 0.0287 1.0000 Uani . . . . . .
C40 C 0.05464(9) 0.74735(13) 0.35516(7) 0.0215 1.0000 Uani . . . . . .
N41 N 0.22168(7) 0.69235(10) 0.60856(5) 0.0164 1.0000 Uani . . . . . .
C42 C 0.16439(8) 0.63260(12) 0.61813(6) 0.0161 1.0000 Uani . . . . . .
C43 C 0.12907(8) 0.53475(12) 0.57188(6) 0.0156 1.0000 Uani . . . . . .
N44 N 0.15021(6) 0.52776(10) 0.52030(5) 0.0156 1.0000 Uani . . . . . .
C45 C 0.12693(8) 0.43487(12) 0.48033(6) 0.0177 1.0000 Uani . . . . . .
C46 C 0.08091(8) 0.34515(12) 0.48785(7) 0.0189 1.0000 Uani . . . . . .
C47 C 0.05613(8) 0.35677(13) 0.53930(7) 0.0206 1.0000 Uani . . . . . .
C48 C 0.08017(8) 0.45118(12) 0.58153(7) 0.0187 1.0000 Uani . . . . . .
C49 C 0.05953(9) 0.24178(13) 0.44265(7) 0.0242 1.0000 Uani . . . . . .
C50 C 0.14212(9) 0.66091(13) 0.66939(7) 0.0210 1.0000 Uani . . . . . .
C51 C 0.17972(9) 0.75166(13) 0.71108(7) 0.0235 1.0000 Uani . . . . . .
C52 C 0.23945(9) 0.81321(13) 0.70248(7) 0.0212 1.0000 Uani . . . . . .
C53 C 0.25773(8) 0.77967(13) 0.64999(7) 0.0194 1.0000 Uani . . . . . .
C54 C 0.28111(10) 0.91286(15) 0.74631(8) 0.0307 1.0000 Uani . . . . . .
P55 P 0.03329(2) 0.40470(3) 0.269226(17) 0.0203 1.0000 Uani . . . . . .
F56 F 0.07335(5) 0.52686(8) 0.26625(4) 0.0301 1.0000 Uani . . . . . .
F57 F -0.05207(5) 0.45731(9) 0.22459(5) 0.0361 1.0000 Uani . . . . . .
F58 F 0.11711(6) 0.35303(10) 0.31516(6) 0.0437 1.0000 Uani . . . . . .
F59 F 0.02197(6) 0.44900(9) 0.33378(4) 0.0334 1.0000 Uani . . . . . .
F60 F 0.04290(7) 0.36376(10) 0.20459(5) 0.0461 1.0000 Uani . . . . . .
F61 F -0.00790(6) 0.28363(8) 0.27275(5) 0.0367 1.0000 Uani . . . . . .
H101 H 0.3576 0.3886 0.4388 0.0315 1.0000 Uiso R . . . . .
H111 H 0.3901 0.1906 0.4692 0.0421 1.0000 Uiso R . . . . .
H121 H 0.4086 0.1273 0.5745 0.0411 1.0000 Uiso R . . . . .
H131 H 0.3891 0.2545 0.6488 0.0402 1.0000 Uiso R . . . . .
H141 H 0.3520 0.4502 0.6186 0.0332 1.0000 Uiso R . . . . .
H161 H 0.4483 0.6573 0.4530 0.0240 1.0000 Uiso R . . . . .
H171 H 0.4397 0.6800 0.3462 0.0303 1.0000 Uiso R . . . . .
H181 H 0.3217 0.6446 0.2547 0.0337 1.0000 Uiso R . . . . .
H191 H 0.2077 0.5868 0.2715 0.0347 1.0000 Uiso R . . . . .
H201 H 0.2138 0.5687 0.3775 0.0278 1.0000 Uiso R . . . . .
H211 H 0.4930 0.5200 0.5884 0.0254 1.0000 Uiso R . . . . .
H221 H 0.6014 0.6096 0.6700 0.0288 1.0000 Uiso R . . . . .
H231 H 0.5939 0.8042 0.7025 0.0294 1.0000 Uiso R . . . . .
H241 H 0.4779 0.9113 0.6453 0.0267 1.0000 Uiso R . . . . .
H251 H 0.4577 0.9147 0.5055 0.0252 1.0000 Uiso R . . . . .
H261 H 0.4320 0.9654 0.3967 0.0308 1.0000 Uiso R . . . . .
H271 H 0.3057 0.9688 0.3150 0.0362 1.0000 Uiso R . . . . .
H281 H 0.1969 0.9210 0.3421 0.0290 1.0000 Uiso R . . . . .
H301 H 0.2647 1.0509 0.5300 0.0286 1.0000 Uiso R . . . . .
H311 H 0.2451 1.1725 0.6061 0.0361 1.0000 Uiso R . . . . .
H321 H 0.1383 1.1414 0.6374 0.0311 1.0000 Uiso R . . . . .
H331 H 0.0535 0.9857 0.5923 0.0296 1.0000 Uiso R . . . . .
H341 H 0.0701 0.8600 0.5153 0.0261 1.0000 Uiso R . . . . .
H361 H 0.0943 1.0256 0.3806 0.0295 1.0000 Uiso R . . . . .
H371 H -0.0182 1.0397 0.2835 0.0361 1.0000 Uiso R . . . . .
H381 H -0.0878 0.8729 0.2292 0.0354 1.0000 Uiso R . . . . .
H391 H -0.0412 0.6885 0.2766 0.0360 1.0000 Uiso R . . . . .
H401 H 0.0741 0.6720 0.3737 0.0280 1.0000 Uiso R . . . . .
H451 H 0.1431 0.4289 0.4434 0.0225 1.0000 Uiso R . . . . .
H471 H 0.0226 0.2996 0.5464 0.0259 1.0000 Uiso R . . . . .
H481 H 0.0634 0.4596 0.6178 0.0233 1.0000 Uiso R . . . . .
H493 H 0.0705 0.1701 0.4681 0.0370 1.0000 Uiso R . . . . .
H492 H 0.0889 0.2413 0.4151 0.0377 1.0000 Uiso R . . . . .
H491 H 0.0039 0.2443 0.4145 0.0381 1.0000 Uiso R . . . . .
H501 H 0.0993 0.6192 0.6739 0.0273 1.0000 Uiso R . . . . .
H511 H 0.1626 0.7726 0.7457 0.0274 1.0000 Uiso R . . . . .
H531 H 0.2992 0.8202 0.6420 0.0238 1.0000 Uiso R . . . . .
H543 H 0.3200 0.9452 0.7323 0.0485 1.0000 Uiso R . . . . .
H542 H 0.3071 0.8839 0.7907 0.0498 1.0000 Uiso R . . . . .
H541 H 0.2446 0.9717 0.7449 0.0495 1.0000 Uiso R . . . . .

loop_
_atom_site_aniso_label
_atom_site_aniso_U_11
_atom_site_aniso_U_22
_atom_site_aniso_U_33
_atom_site_aniso_U_23
_atom_site_aniso_U_13
_atom_site_aniso_U_12
Cu1 0.01608(10) 0.01499(10) 0.01663(10) -0.00090(7) 0.00942(8) -0.00143(7)
P2 0.01497(16) 0.01436(16) 0.01578(16) -0.00066(12) 0.00773(13) -0.00065(12)
C3 0.0201(7) 0.0131(6) 0.0222(7) 0.0004(5) 0.0128(6) -0.0002(5)
C4 0.0221(7) 0.0115(6) 0.0195(7) -0.0009(5) 0.0126(6) -0.0006(5)
O5 0.0172(5) 0.0177(5) 0.0173(5) -0.0010(4) 0.0091(4) -0.0004(4)
C6 0.0164(6) 0.0203(7) 0.0157(6) 0.0003(5) 0.0094(5) -0.0011(5)
C7 0.0164(6) 0.0199(7) 0.0160(6) -0.0023(5) 0.0083(5) -0.0028(5)
P8 0.01389(16) 0.01457(16) 0.01622(16) -0.00233(12) 0.00699(13) -0.00062(12)
C9 0.0135(6) 0.0161(7) 0.0247(7) -0.0001(6) 0.0070(5) -0.0007(5)
C10 0.0268(8) 0.0198(7) 0.0306(8) -0.0036(6) 0.0128(7) -0.0005(6)
C11 0.0312(9) 0.0199(8) 0.0476(10) -0.0059(7) 0.0151(8) 0.0010(6)
C12 0.0224(8) 0.0187(8) 0.0534(11) 0.0071(7) 0.0095(7) 0.0005(6)
C13 0.0253(8) 0.0296(9) 0.0357(9) 0.0117(7) 0.0081(7) -0.0024(7)
C14 0.0247(8) 0.0269(8) 0.0267(8) 0.0020(6) 0.0098(6) -0.0010(6)
C15 0.0190(7) 0.0141(6) 0.0173(6) -0.0014(5) 0.0085(5) 0.0021(5)
C16 0.0174(7) 0.0174(7) 0.0226(7) -0.0011(5) 0.0082(6) 0.0006(5)
C17 0.0279(8) 0.0236(8) 0.0300(8) 0.0038(6) 0.0178(7) 0.0020(6)
C18 0.0372(9) 0.0322(9) 0.0204(7) 0.0034(6) 0.0155(7) 0.0086(7)
C19 0.0252(8) 0.0367(9) 0.0201(7) -0.0048(6) 0.0052(6) 0.0057(7)
C20 0.0178(7) 0.0275(8) 0.0220(7) -0.0048(6) 0.0083(6) 0.0009(6)
C21 0.0190(7) 0.0221(7) 0.0230(7) -0.0019(6) 0.0096(6) 0.0001(6)
C22 0.0167(7) 0.0313(8) 0.0221(7) 0.0006(6) 0.0058(6) 0.0020(6)
C23 0.0198(7) 0.0321(8) 0.0204(7) -0.0055(6) 0.0051(6) -0.0059(6)
C24 0.0250(7) 0.0213(7) 0.0206(7) -0.0045(6) 0.0111(6) -0.0044(6)
C25 0.0207(7) 0.0149(7) 0.0278(7) -0.0009(6) 0.0128(6) -0.0012(5)
C26 0.0278(8) 0.0226(8) 0.0352(8) 0.0041(6) 0.0227(7) -0.0013(6)
C27 0.0347(9) 0.0309(9) 0.0262(8) 0.0099(7) 0.0183(7) 0.0027(7)
C28 0.0255(8) 0.0234(7) 0.0226(7) 0.0052(6) 0.0112(6) 0.0026(6)
C29 0.0167(6) 0.0173(7) 0.0156(6) 0.0004(5) 0.0061(5) 0.0023(5)
C30 0.0211(7) 0.0222(7) 0.0295(8) -0.0052(6) 0.0128(6) -0.0025(6)
C31 0.0263(8) 0.0255(8) 0.0338(8) -0.0104(7) 0.0114(7) -0.0039(6)
C32 0.0299(8) 0.0270(8) 0.0230(7) -0.0054(6) 0.0117(6) 0.0060(6)
C33 0.0236(7) 0.0289(8) 0.0242(7) 0.0007(6) 0.0140(6) 0.0036(6)
C34 0.0185(7) 0.0222(7) 0.0216(7) -0.0007(6) 0.0086(6) -0.0010(5)
C35 0.0162(7) 0.0223(7) 0.0170(6) -0.0017(5) 0.0084(5) 0.0002(5)
C36 0.0235(7) 0.0231(7) 0.0232(7) -0.0021(6) 0.0095(6) 0.0023(6)
C37 0.0281(8) 0.0315(9) 0.0248(8) 0.0026(7) 0.0101(6) 0.0088(7)
C38 0.0219(8) 0.0452(10) 0.0201(7) -0.0024(7) 0.0043(6) 0.0038(7)
C39 0.0249(8) 0.0344(9) 0.0251(8) -0.0090(7) 0.0084(6) -0.0061(7)
C40 0.0220(7) 0.0217(7) 0.0224(7) -0.0033(6) 0.0106(6) -0.0016(6)
N41 0.0167(6) 0.0169(6) 0.0155(5) 0.0002(4) 0.0064(4) 0.0010(4)
C42 0.0167(6) 0.0164(7) 0.0149(6) 0.0034(5) 0.0061(5) 0.0026(5)
C43 0.0151(6) 0.0155(7) 0.0161(6) 0.0028(5) 0.0064(5) 0.0027(5)
N44 0.0150(5) 0.0154(6) 0.0166(5) 0.0016(4) 0.0065(4) -0.0002(4)
C45 0.0202(7) 0.0169(7) 0.0160(6) -0.0001(5) 0.0072(5) 0.0008(5)
C46 0.0192(7) 0.0171(7) 0.0178(7) 0.0020(5) 0.0048(6) 0.0006(5)
C47 0.0210(7) 0.0189(7) 0.0225(7) 0.0036(6) 0.0094(6) -0.0030(6)
C48 0.0182(7) 0.0207(7) 0.0185(7) 0.0030(5) 0.0088(5) 0.0004(5)
C49 0.0313(8) 0.0179(7) 0.0228(7) -0.0016(6) 0.0102(6) -0.0052(6)
C50 0.0238(7) 0.0221(7) 0.0199(7) 0.0007(6) 0.0117(6) -0.0007(6)
C51 0.0292(8) 0.0263(8) 0.0171(7) -0.0018(6) 0.0116(6) 0.0024(6)
C52 0.0231(7) 0.0209(7) 0.0170(7) -0.0010(6) 0.0055(6) 0.0019(6)
C53 0.0180(7) 0.0200(7) 0.0186(7) -0.0002(5) 0.0057(5) -0.0005(5)
C54 0.0339(9) 0.0328(9) 0.0235(8) -0.0103(7) 0.0099(7) -0.0059(7)
P55 0.02309(18) 0.02213(19) 0.01857(17) -0.00179(14) 0.01151(15) -0.00187(14)
F56 0.0284(5) 0.0298(5) 0.0321(5) 0.0029(4) 0.0122(4) -0.0074(4)
F57 0.0233(5) 0.0441(6) 0.0350(5) 0.0069(4) 0.0056(4) -0.0010(4)
F58 0.0313(5) 0.0436(6) 0.0544(7) 0.0162(5) 0.0155(5) 0.0107(5)
F59 0.0406(5) 0.0410(6) 0.0253(5) -0.0110(4) 0.0202(4) -0.0118(4)
F60 0.0636(7) 0.0526(7) 0.0394(6) -0.0169(5) 0.0385(6) -0.0110(6)
F61 0.0499(6) 0.0249(5) 0.0402(5) -0.0045(4) 0.0233(5) -0.0116(4)

loop_
_atom_type_symbol
_atom_type_scat_dispersion_real
_atom_type_scat_dispersion_imag
_atom_type_scat_Cromer_Mann_a1
_atom_type_scat_Cromer_Mann_b1
_atom_type_scat_Cromer_Mann_a2
_atom_type_scat_Cromer_Mann_b2
_atom_type_scat_Cromer_Mann_a3
_atom_type_scat_Cromer_Mann_b3
_atom_type_scat_Cromer_Mann_a4
_atom_type_scat_Cromer_Mann_b4
_atom_type_scat_Cromer_Mann_c
_atom_type_scat_source
C 0.0181 0.0091 2.3100 20.8439 1.0200 10.2075 1.5886 0.5687 0.8650 51.6512 0.2156 'International Tables Vol C 4.2.6.8 and 6.1.1.4'
H 0.0000 0.0000 0.4930 10.5109 0.3229 26.1257 0.1402 3.1424 0.0408 57.7998 0.0030 'International Tables Vol C 4.2.6.8 and 6.1.1.4'
N 0.0311 0.0180 12.2126 0.0057 3.1322 9.8933 2.0125 28.9975 1.1663 0.5826 -11.5290 'International Tables Vol C 4.2.6.8 and 6.1.1.4'
O 0.0492 0.0322 3.0485 13.2771 2.2868 5.7011 1.5463 0.3239 0.8670 32.9089 0.2508 'International Tables Vol C 4.2.6.8 and 6.1.1.4'
F 0.0727 0.0534 3.5392 10.2825 2.6412 4.2944 1.5170 0.2615 1.0243 26.1476 0.2776 'International Tables Vol C 4.2.6.8 and 6.1.1.4'
P 0.2955 0.4335 6.4345 1.9067 4.1791 27.1570 1.7800 0.5260 1.4908 68.1645 1.1149 'International Tables Vol C 4.2.6.8 and 6.1.1.4'
Cu -1.9646 0.5888 13.3380 3.5828 7.1676 0.2470 5.6158 11.3966 1.6735 64.8126 1.1910 'International Tables Vol C 4.2.6.8 and 6.1.1.4'

loop_
_geom_angle_atom_site_label_1
_geom_angle_site_symmetry_1
_geom_angle_atom_site_label_2
_geom_angle_site_symmetry_2
_geom_angle_atom_site_label_3
_geom_angle_site_symmetry_3
_geom_angle
_geom_angle_publ_flag
P2 . Cu1 . P8 . 110.537(15) yes
P2 . Cu1 . N41 . 104.10(4) yes
P8 . Cu1 . N41 . 120.11(3) yes
P2 . Cu1 . N44 . 127.20(3) yes
P8 . Cu1 . N44 . 111.80(3) yes
N41 . Cu1 . N44 . 80.17(5) yes
Cu1 . P2 . C3 . 110.21(5) yes
Cu1 . P2 . C29 . 110.57(5) yes
C3 . P2 . C29 . 105.45(6) yes
Cu1 . P2 . C35 . 122.89(5) yes
C3 . P2 . C35 . 103.94(6) yes
C29 . P2 . C35 . 102.27(6) yes
P2 . C3 . C4 . 118.53(10) yes
P2 . C3 . C28 . 123.43(11) yes
C4 . C3 . C28 . 117.44(12) yes
C3 . C4 . O5 . 116.76(12) yes
C3 . C4 . C25 . 122.06(13) yes
O5 . C4 . C25 . 121.18(12) yes
C4 . O5 . C6 . 115.17(10) yes
O5 . C6 . C7 . 119.99(12) yes
O5 . C6 . C24 . 118.00(12) yes
C7 . C6 . C24 . 121.99(13) yes
C6 . C7 . P8 . 119.95(11) yes
C6 . C7 . C21 . 117.32(13) yes
P8 . C7 . C21 . 122.41(11) yes
C7 . P8 . Cu1 . 112.84(5) yes
C7 . P8 . C9 . 101.90(6) yes
Cu1 . P8 . C9 . 116.82(5) yes
C7 . P8 . C15 . 105.96(6) yes
Cu1 . P8 . C15 . 114.22(5) yes
C9 . P8 . C15 . 103.73(6) yes
P8 . C9 . C10 . 123.03(11) yes
P8 . C9 . C14 . 117.70(11) yes
C10 . C9 . C14 . 119.26(14) yes
C9 . C10 . C11 . 120.16(15) yes
C9 . C10 . H101 . 119.7 no
C11 . C10 . H101 . 120.2 no
C10 . C11 . C12 . 120.22(16) yes
C10 . C11 . H111 . 121.1 no
C12 . C11 . H111 . 118.7 no
C11 . C12 . C13 . 120.06(15) yes
C11 . C12 . H121 . 120.3 no
C13 . C12 . H121 . 119.6 no
C12 . C13 . C14 . 120.01(16) yes
C12 . C13 . H131 . 119.6 no
C14 . C13 . H131 . 120.4 no
C9 . C14 . C13 . 120.22(15) yes
C9 . C14 . H141 . 119.7 no
C13 . C14 . H141 . 120.0 no
P8 . C15 . C16 . 123.52(11) yes
P8 . C15 . C20 . 117.12(11) yes
C16 . C15 . C20 . 119.37(13) yes
C15 . C16 . C17 . 120.37(14) yes
C15 . C16 . H161 . 121.7 no
C17 . C16 . H161 . 117.9 no
C16 . C17 . C18 . 119.98(14) yes
C16 . C17 . H171 . 119.9 no
C18 . C17 . H171 . 120.2 no
C17 . C18 . C19 . 119.93(14) yes
C17 . C18 . H181 . 119.2 no
C19 . C18 . H181 . 120.9 no
C18 . C19 . C20 . 120.35(14) yes
C18 . C19 . H191 . 121.2 no
C20 . C19 . H191 . 118.5 no
C15 . C20 . C19 . 120.00(14) yes
C15 . C20 . H201 . 121.1 no
C19 . C20 . H201 . 118.9 no
C7 . C21 . C22 . 121.28(14) yes
C7 . C21 . H211 . 118.9 no
C22 . C21 . H211 . 119.8 no
C21 . C22 . C23 . 120.02(14) yes
C21 . C22 . H221 . 119.3 no
C23 . C22 . H221 . 120.7 no
C22 . C23 . C24 . 120.07(13) yes
C22 . C23 . H231 . 121.5 no
C24 . C23 . H231 . 118.5 no
C23 . C24 . C6 . 119.23(14) yes
C23 . C24 . H241 . 121.4 no
C6 . C24 . H241 . 119.4 no
C4 . C25 . C26 . 118.90(14) yes
C4 . C25 . H251 . 122.0 no
C26 . C25 . H251 . 119.1 no
C25 . C26 . C27 . 120.38(13) yes
C25 . C26 . H261 . 120.2 no
C27 . C26 . H261 . 119.4 no
C26 . C27 . C28 . 120.19(14) yes
C26 . C27 . H271 . 118.2 no
C28 . C27 . H271 . 121.6 no
C3 . C28 . C27 . 120.97(14) yes
C3 . C28 . H281 . 118.5 no
C27 . C28 . H281 . 120.5 no
P2 . C29 . C30 . 124.36(11) yes
P2 . C29 . C34 . 116.73(11) yes
C30 . C29 . C34 . 118.74(13) yes
C29 . C30 . C31 . 120.30(14) yes
C29 . C30 . H301 . 120.9 no
C31 . C30 . H301 . 118.8 no
C30 . C31 . C32 . 120.50(15) yes
C30 . C31 . H311 . 118.8 no
C32 . C31 . H311 . 120.7 no
C31 . C32 . C33 . 119.61(14) yes
C31 . C32 . H321 . 121.2 no
C33 . C32 . H321 . 119.1 no
C32 . C33 . C34 . 119.88(14) yes
C32 . C33 . H331 . 119.6 no
C34 . C33 . H331 . 120.6 no
C29 . C34 . C33 . 120.95(14) yes
C29 . C34 . H341 . 120.0 no
C33 . C34 . H341 . 119.0 no
P2 . C35 . C36 . 121.82(11) yes
P2 . C35 . C40 . 118.82(11) yes
C36 . C35 . C40 . 119.36(13) yes
C35 . C36 . C37 . 120.44(14) yes
C35 . C36 . H361 . 120.2 no
C37 . C36 . H361 . 119.4 no
C36 . C37 . C38 . 119.78(15) yes
C36 . C37 . H371 . 119.3 no
C38 . C37 . H371 . 120.9 no
C37 . C38 . C39 . 120.27(14) yes
C37 . C38 . H381 . 119.0 no
C39 . C38 . H381 . 120.7 no
C38 . C39 . C40 . 119.98(15) yes
C38 . C39 . H391 . 120.5 no
C40 . C39 . H391 . 119.5 no
C39 . C40 . C35 . 120.16(14) yes
C39 . C40 . H401 . 120.4 no
C35 . C40 . H401 . 119.5 no
Cu1 . N41 . C42 . 112.17(9) yes
Cu1 . N41 . C53 . 127.47(9) yes
C42 . N41 . C53 . 118.52(12) yes
N41 . C42 . C43 . 115.54(12) yes
N41 . C42 . C50 . 121.37(13) yes
C43 . C42 . C50 . 123.07(12) yes
C42 . C43 . N44 . 115.54(12) yes
C42 . C43 . C48 . 123.20(12) yes
N44 . C43 . C48 . 121.20(12) yes
C43 . N44 . Cu1 . 114.19(9) yes
C43 . N44 . C45 . 118.66(12) yes
Cu1 . N44 . C45 . 127.04(9) yes
N44 . C45 . C46 . 123.96(13) yes
N44 . C45 . H451 . 118.7 no
C46 . C45 . H451 . 117.3 no
C45 . C46 . C47 . 116.62(13) yes
C45 . C46 . C49 . 121.00(13) yes
C47 . C46 . C49 . 122.38(13) yes
C46 . C47 . C48 . 120.32(13) yes
C46 . C47 . H471 . 121.1 no
C48 . C47 . H471 . 118.5 no
C43 . C48 . C47 . 119.11(13) yes
C43 . C48 . H481 . 120.1 no
C47 . C48 . H481 . 120.8 no
C46 . C49 . H493 . 110.3 no
C46 . C49 . H492 . 111.2 no
H493 . C49 . H492 . 108.8 no
C46 . C49 . H491 . 109.4 no
H493 . C49 . H491 . 108.5 no
H492 . C49 . H491 . 108.6 no
C42 . C50 . C51 . 119.01(13) yes
C42 . C50 . H501 . 119.6 no
C51 . C50 . H501 . 121.3 no
C50 . C51 . C52 . 120.43(13) yes
C50 . C51 . H511 . 118.5 no
C52 . C51 . H511 . 121.0 no
C51 . C52 . C53 . 116.85(13) yes
C51 . C52 . C54 . 121.99(13) yes
C53 . C52 . C54 . 121.15(14) yes
C52 . C53 . N41 . 123.82(13) yes
C52 . C53 . H531 . 119.8 no
N41 . C53 . H531 . 116.4 no
C52 . C54 . H543 . 109.9 no
C52 . C54 . H542 . 108.2 no
H543 . C54 . H542 . 109.3 no
C52 . C54 . H541 . 110.4 no
H543 . C54 . H541 . 109.4 no
H542 . C54 . H541 . 109.6 no
F56 . P55 . F57 . 90.23(5) yes
F56 . P55 . F58 . 90.16(6) yes
F57 . P55 . F58 . 178.35(6) yes
F56 . P55 . F59 . 89.43(5) yes
F57 . P55 . F59 . 88.73(6) yes
F58 . P55 . F59 . 89.67(6) yes
F56 . P55 . F60 . 89.90(6) yes
F57 . P55 . F60 . 89.90(6) yes
F58 . P55 . F60 . 91.70(7) yes
F59 . P55 . F60 . 178.48(6) yes
F56 . P55 . F61 . 178.90(5) yes
F57 . P55 . F61 . 89.14(6) yes
F58 . P55 . F61 . 90.44(6) yes
F59 . P55 . F61 . 89.66(5) yes
F60 . P55 . F61 . 91.00(6) yes

loop_
_geom_bond_atom_site_label_1
_geom_bond_site_symmetry_1
_geom_bond_atom_site_label_2
_geom_bond_site_symmetry_2
_geom_bond_distance
_geom_bond_publ_flag
Cu1 . P2 . 2.2535(4) yes
Cu1 . P8 . 2.2396(4) yes
Cu1 . N41 . 2.0820(11) yes
Cu1 . N44 . 2.0421(11) yes
P2 . C3 . 1.8300(14) yes
P2 . C29 . 1.8318(14) yes
P2 . C35 . 1.8292(14) yes
C3 . C4 . 1.395(2) yes
C3 . C28 . 1.401(2) yes
C4 . O5 . 1.3956(16) yes
C4 . C25 . 1.3919(19) yes
O5 . C6 . 1.4038(17) yes
C6 . C7 . 1.399(2) yes
C6 . C24 . 1.383(2) yes
C7 . P8 . 1.8342(14) yes
C7 . C21 . 1.395(2) yes
P8 . C9 . 1.8296(14) yes
P8 . C15 . 1.8229(14) yes
C9 . C10 . 1.391(2) yes
C9 . C14 . 1.399(2) yes
C10 . C11 . 1.391(2) yes
C10 . H101 . 0.969 no
C11 . C12 . 1.384(3) yes
C11 . H111 . 0.968 no
C12 . C13 . 1.386(3) yes
C12 . H121 . 0.961 no
C13 . C14 . 1.388(2) yes
C13 . H131 . 0.964 no
C14 . H141 . 0.975 no
C15 . C16 . 1.392(2) yes
C15 . C20 . 1.396(2) yes
C16 . C17 . 1.391(2) yes
C16 . H161 . 0.972 no
C17 . C18 . 1.386(2) yes
C17 . H171 . 0.956 no
C18 . C19 . 1.387(2) yes
C18 . H181 . 0.969 no
C19 . C20 . 1.388(2) yes
C19 . H191 . 0.970 no
C20 . H201 . 0.958 no
C21 . C22 . 1.388(2) yes
C21 . H211 . 0.969 no
C22 . C23 . 1.381(2) yes
C22 . H221 . 0.939 no
C23 . C24 . 1.390(2) yes
C23 . H231 . 0.970 no
C24 . H241 . 0.961 no
C25 . C26 . 1.386(2) yes
C25 . H251 . 0.976 no
C26 . C27 . 1.383(2) yes
C26 . H261 . 0.947 no
C27 . C28 . 1.387(2) yes
C27 . H271 . 0.976 no
C28 . H281 . 0.971 no
C29 . C30 . 1.390(2) yes
C29 . C34 . 1.396(2) yes
C30 . C31 . 1.391(2) yes
C30 . H301 . 0.985 no
C31 . C32 . 1.388(2) yes
C31 . H311 . 0.959 no
C32 . C33 . 1.386(2) yes
C32 . H321 . 0.962 no
C33 . C34 . 1.388(2) yes
C33 . H331 . 0.949 no
C34 . H341 . 0.986 no
C35 . C36 . 1.397(2) yes
C35 . C40 . 1.389(2) yes
C36 . C37 . 1.388(2) yes
C36 . H361 . 0.960 no
C37 . C38 . 1.389(2) yes
C37 . H371 . 0.943 no
C38 . C39 . 1.383(2) yes
C38 . H381 . 0.980 no
C39 . C40 . 1.396(2) yes
C39 . H391 . 0.945 no
C40 . H401 . 0.962 no
N41 . C42 . 1.3518(18) yes
N41 . C53 . 1.3406(18) yes
C42 . C43 . 1.4824(19) yes
C42 . C50 . 1.3954(19) yes
C43 . N44 . 1.3530(17) yes
C43 . C48 . 1.3948(19) yes
N44 . C45 . 1.3408(18) yes
C45 . C46 . 1.390(2) yes
C45 . H451 . 0.982 no
C46 . C47 . 1.398(2) yes
C46 . C49 . 1.499(2) yes
C47 . C48 . 1.382(2) yes
C47 . H471 . 0.959 no
C48 . H481 . 0.977 no
C49 . H493 . 0.971 no
C49 . H492 . 0.969 no
C49 . H491 . 0.967 no
C50 . C51 . 1.379(2) yes
C50 . H501 . 0.966 no
C51 . C52 . 1.391(2) yes
C51 . H511 . 0.971 no
C52 . C53 . 1.392(2) yes
C52 . C54 . 1.497(2) yes
C53 . H531 . 0.974 no
C54 . H543 . 0.969 no
C54 . H542 . 0.962 no
C54 . H541 . 0.948 no
P55 . F56 . 1.6004(9) yes
P55 . F57 . 1.6072(10) yes
P55 . F58 . 1.5889(11) yes
P55 . F59 . 1.6103(9) yes
P55 . F60 . 1.5848(10) yes
P55 . F61 . 1.6026(10) yes
